data_2210996
loop_
_publ_author_name
'Xiao-Ru Zhang'
'Min-Hua Xu'
'Sai Bi'
'Yue-Qin Yu'
'Shu-Sheng Zhang'

_publ_section_title 5-{4-(4-Methoxyphenyl)-1<i>H</i>-1,2,3-triazol-1-yl]methyl}-1,3,4-oxadiazole-2-thione
_journal_coeditor_code FL2063
_journal_issue 11
_journal_name_full 'Acta Crystallographica Section E'
_journal_page_first o4866
_journal_page_last o4867
_journal_paper_doi 10.1107/S1600536806040414
_journal_volume 62
_journal_year 2006
_chemical_formula_moiety 'C12 H11 N5 O2 S'
_chemical_formula_sum 'C12 H11 N5 O2 S'
_chemical_formula_weight 289.32
_chemical_name_systematic 5-{4-(4-Methoxyphenyl)-1H-1,2,3-triazol-1-yl]methyl}-1,3,4-oxadiazole-2-thione
_space_group_IT_number 2
_symmetry_cell_setting triclinic
_symmetry_space_group_name_Hall '-P 1'
_symmetry_space_group_name_H-M 'P -1'
_atom_sites_solution_hydrogens geom
_atom_sites_solution_primary direct
_atom_sites_solution_secondary difmap
_audit_creation_method SHELXL-97
_cell_angle_alpha 88.843(3)
_cell_angle_beta 80.748(3)
_cell_angle_gamma 78.300(3)
_cell_formula_units_Z 2
_cell_length_a 7.2162(18)
_cell_length_b 8.604(2)
_cell_length_c 11.103(3)
_cell_measurement_reflns_used 2487
_cell_measurement_temperature 293(2)
_cell_measurement_theta_max 26.1
_cell_measurement_theta_min 2.4
_cell_volume 666.2(3)
_computing_cell_refinement 'SAINT (Siemens, 1996)'
_computing_data_collection 'SMART (Siemens, 1996)'
_computing_data_reduction SAINT
_computing_molecular_graphics SHELXTL
_computing_publication_material
;
SHELXTL, PARST (Nardelli, 1995) and PLATON (Spek, 2003)
;
_computing_structure_refinement 'SHELXTL (Sheldrick, 1997)'
_computing_structure_solution 'SHELXTL (Sheldrick, 1997)'
_diffrn_ambient_temperature 293(2)
_diffrn_detector_area_resol_mean 8.33
_diffrn_measured_fraction_theta_full 0.969
_diffrn_measured_fraction_theta_max 0.969
_diffrn_measurement_device_type
;
Siemens SMART 1000 CCD area detector diffractometer
;
_diffrn_measurement_method '\w scans'
_diffrn_radiation_monochromator graphite
_diffrn_radiation_source 'fine-focus sealed tube'
_diffrn_radiation_type MoK\a
_diffrn_radiation_wavelength 0.71073
_diffrn_reflns_av_R_equivalents 0.0114
_diffrn_reflns_av_sigmaI/netI 0.0174
_diffrn_reflns_limit_h_max 8
_diffrn_reflns_limit_h_min -8
_diffrn_reflns_limit_k_max 10
_diffrn_reflns_limit_k_min -7
_diffrn_reflns_limit_l_max 13
_diffrn_reflns_limit_l_min -13
_diffrn_reflns_number 3750
_diffrn_reflns_theta_full 26.14
_diffrn_reflns_theta_max 26.14
_diffrn_reflns_theta_min 1.86
_diffrn_standards_number 0
_exptl_absorpt_coefficient_mu 0.252
_exptl_absorpt_correction_T_max 0.9777
_exptl_absorpt_correction_T_min 0.9259
_exptl_absorpt_correction_type multi-scan
_exptl_absorpt_process_details 'SADABS (Sheldrick, 1996)'
_exptl_crystal_colour yellow
_exptl_crystal_density_diffrn 1.442
_exptl_crystal_density_method 'not measured'
_exptl_crystal_description plate
_exptl_crystal_F_000 300
_exptl_crystal_size_max 0.31
_exptl_crystal_size_mid 0.23
_exptl_crystal_size_min 0.09
_refine_diff_density_max 0.173
_refine_diff_density_min -0.191
_refine_ls_extinction_coef 0.039(5)
_refine_ls_extinction_expression Fc^*^=kFc[1+0.001xFc^2^\l^3^/sin(2\q)]^-1/4^
_refine_ls_extinction_method SHELXTL
_refine_ls_goodness_of_fit_ref 1.037
_refine_ls_hydrogen_treatment constr
_refine_ls_matrix_type full
_refine_ls_number_parameters 182
_refine_ls_number_reflns 2581
_refine_ls_number_restraints 0
_refine_ls_restrained_S_all 1.037
_refine_ls_R_factor_all 0.0388
_refine_ls_R_factor_gt 0.0356
_refine_ls_shift/su_max 0.000
_refine_ls_shift/su_mean 0.000
_refine_ls_structure_factor_coef Fsqd
_refine_ls_weighting_details 'calc w=1/[\s^2^(Fo^2^)+(0.0512P)^2^+0.1957P] where P=(Fo^2^+2Fc^2^)/3'
_refine_ls_weighting_scheme calc
_refine_ls_wR_factor_gt 0.0961
_refine_ls_wR_factor_ref 0.0994
_reflns_number_gt 2346
_reflns_number_total 2581
_reflns_threshold_expression I>2\s(I)
_cod_data_source_file fl2063.cif
_cod_data_source_block I
_cod_depositor_comments
;
The following automatic conversions were performed:
'_symmetry_cell_setting' value 'Triclinic' changed to 'triclinic'
according to '/home/saulius/struct/CIF-dictionaries/cif_core.dic'
dictionary named 'cif_core.dic' version 2.4.1 from 2010-06-29.

Automatic conversion script
Id: cif_fix_enum 1527 2010-12-29 10:47:43Z saulius 

The following automatic conversions were performed:

'_symmetry_cell_setting' value 'Triclinic' changed to 'triclinic'
according to /home/saulius/struct/CIF-dictionaries/cif_core.dic
dictionary named 'cif_core.dic' version 2.4.1 from 2010-06-29.

Automatic conversion script
Id: cif_fix_values 1715 2011-07-08 13:25:40Z adriana 
;
_cod_original_sg_symbol_H-M P-1
_cod_database_code 2210996
_cod_database_fobs_code 2210996

loop_
_symmetry_equiv_pos_as_xyz
'x, y, z'
'-x, -y, -z'

loop_
_atom_site_type_symbol
_atom_site_label
_atom_site_fract_x
_atom_site_fract_y
_atom_site_fract_z
_atom_site_U_iso_or_equiv
_atom_site_adp_type
_atom_site_calc_flag
_atom_site_refinement_flags
_atom_site_occupancy
S S1 0.26736(6) 0.50406(5) 0.25630(4) 0.05717(17) Uani d . 1
O O1 0.50341(15) 0.66372(11) 0.11816(9) 0.0418(3) Uani d . 1
N N1 0.75515(18) 1.09646(14) 0.16055(13) 0.0445(3) Uani d . 1
N N2 0.68811(18) 1.01882(14) 0.08238(13) 0.0456(3) Uani d . 1
N N3 0.80397(17) 0.87550(13) 0.06716(12) 0.0400(3) Uani d . 1
N N4 0.77412(19) 0.48731(14) 0.07397(13) 0.0470(3) Uani d . 1
N N5 0.63683(18) 0.42263(14) 0.14722(12) 0.0436(3) Uani d . 1
H H5A 0.6562 0.3262 0.1720 0.052 Uiso calc R 1
C C1 1.2149(2) 0.99665(19) 0.27715(16) 0.0495(4) Uani d . 1
H H1B 1.2770 0.9208 0.2178 0.059 Uiso calc R 1
C C2 1.3175(3) 1.0472(2) 0.35734(18) 0.0590(5) Uani d . 1
H H2B 1.4478 1.0049 0.3525 0.071 Uiso calc R 1
C C3 1.2266(3) 1.1612(2) 0.44540(17) 0.0572(4) Uani d . 1
C C4 1.0325(3) 1.2209(2) 0.45502(17) 0.0585(5) Uani d . 1
H H4B 0.9708 1.2957 0.5153 0.070 Uiso calc R 1
C C5 0.9296(2) 1.16852(19) 0.37404(16) 0.0508(4) Uani d . 1
H H5B 0.7986 1.2086 0.3807 0.061 Uiso calc R 1
C C6 1.0189(2) 1.05748(17) 0.28342(14) 0.0413(3) Uani d . 1
C C7 0.9127(2) 1.00328(16) 0.19633(14) 0.0389(3) Uani d . 1
C C8 0.9442(2) 0.86085(17) 0.13529(15) 0.0428(3) Uani d . 1
H H8A 1.0418 0.7730 0.1401 0.051 Uiso calc R 1
C C9 0.7653(2) 0.75719(17) -0.01284(14) 0.0440(4) Uani d . 1
H H9A 0.8827 0.7105 -0.0663 0.053 Uiso calc R 1
H H9B 0.6731 0.8083 -0.0633 0.053 Uiso calc R 1
C C10 0.6885(2) 0.63026(16) 0.05932(13) 0.0389(3) Uani d . 1
C C11 0.4710(2) 0.52516(16) 0.17545(13) 0.0389(3) Uani d . 1
C C12 1.2761(4) 1.3430(3) 0.5897(2) 0.0882(7) Uani d . 1
H H12A 1.3727 1.3586 0.6359 0.132 Uiso calc R 1
H H12B 1.1622 1.3324 0.6445 0.132 Uiso calc R 1
H H12C 1.2474 1.4327 0.5381 0.132 Uiso calc R 1
O O2 1.3432(3) 1.20567(19) 0.51800(16) 0.0877(5) Uani d . 1

loop_
_atom_site_aniso_label
_atom_site_aniso_U_11
_atom_site_aniso_U_22
_atom_site_aniso_U_33
_atom_site_aniso_U_12
_atom_site_aniso_U_13
_atom_site_aniso_U_23
S1 0.0531(3) 0.0495(3) 0.0634(3) -0.00727(19) 0.0026(2) 0.0065(2)
O1 0.0442(6) 0.0266(5) 0.0508(6) -0.0002(4) -0.0053(5) 0.0020(4)
N1 0.0424(7) 0.0280(6) 0.0612(8) -0.0018(5) -0.0100(6) 0.0011(5)
N2 0.0434(7) 0.0267(6) 0.0653(8) -0.0009(5) -0.0127(6) 0.0013(5)
N3 0.0406(6) 0.0249(6) 0.0525(7) -0.0031(5) -0.0067(5) 0.0034(5)
N4 0.0447(7) 0.0297(6) 0.0633(8) -0.0028(5) -0.0052(6) 0.0009(6)
N5 0.0462(7) 0.0248(6) 0.0571(8) -0.0023(5) -0.0073(6) 0.0044(5)
C1 0.0458(9) 0.0416(8) 0.0575(9) 0.0003(7) -0.0089(7) -0.0006(7)
C2 0.0497(10) 0.0557(10) 0.0707(12) -0.0020(8) -0.0188(8) 0.0049(9)
C3 0.0705(12) 0.0478(9) 0.0584(10) -0.0102(8) -0.0286(9) 0.0087(8)
C4 0.0724(12) 0.0470(9) 0.0521(9) -0.0012(8) -0.0107(8) -0.0053(7)
C5 0.0474(9) 0.0445(9) 0.0561(9) 0.0000(7) -0.0068(7) -0.0018(7)
C6 0.0442(8) 0.0304(7) 0.0481(8) -0.0059(6) -0.0066(6) 0.0063(6)
C7 0.0364(7) 0.0281(7) 0.0491(8) -0.0035(5) -0.0027(6) 0.0063(6)
C8 0.0403(8) 0.0284(7) 0.0566(9) 0.0008(6) -0.0085(7) 0.0033(6)
C9 0.0499(9) 0.0328(7) 0.0481(8) -0.0077(6) -0.0050(7) -0.0009(6)
C10 0.0418(8) 0.0299(7) 0.0443(8) -0.0039(6) -0.0084(6) -0.0037(6)
C11 0.0488(8) 0.0279(6) 0.0406(7) -0.0045(6) -0.0127(6) -0.0010(5)
C12 0.117(2) 0.0870(17) 0.0700(14) -0.0221(15) -0.0398(14) -0.0101(12)
O2 0.0992(12) 0.0755(10) 0.0958(11) -0.0006(9) -0.0574(10) -0.0117(8)

loop_
_atom_type_symbol
_atom_type_description
_atom_type_scat_dispersion_real
_atom_type_scat_dispersion_imag
_atom_type_scat_source
C C 0.0033 0.0016 'International Tables Vol C Tables 4.2.6.8 and 6.1.1.4'
H H 0.0000 0.0000 'International Tables Vol C Tables 4.2.6.8 and 6.1.1.4'
N N 0.0061 0.0033 'International Tables Vol C Tables 4.2.6.8 and 6.1.1.4'
O O 0.0106 0.0060 'International Tables Vol C Tables 4.2.6.8 and 6.1.1.4'
S S 0.1246 0.1234 'International Tables Vol C Tables 4.2.6.8 and 6.1.1.4'

loop_
_geom_angle_atom_site_label_1
_geom_angle_atom_site_label_2
_geom_angle_atom_site_label_3
_geom_angle
C10 O1 C11 105.99(11)
N2 N1 C7 110.13(12)
N1 N2 N3 106.32(12)
N2 N3 C8 111.37(12)
N2 N3 C9 120.15(13)
C8 N3 C9 128.45(13)
C10 N4 N5 103.61(12)
C11 N5 N4 112.85(12)
C11 N5 H5A 123.6
N4 N5 H5A 123.6
C2 C1 C6 120.99(16)
C2 C1 H1B 119.5
C6 C1 H1B 119.5
C1 C2 C3 119.91(17)
C1 C2 H2B 120.0
C3 C2 H2B 120.0
O2 C3 C4 124.83(18)
O2 C3 C2 114.95(17)
C4 C3 C2 120.22(17)
C3 C4 C5 119.47(16)
C3 C4 H4B 120.3
C5 C4 H4B 120.3
C6 C5 C4 121.15(16)
C6 C5 H5B 119.4
C4 C5 H5B 119.4
C5 C6 C1 118.21(15)
C5 C6 C7 121.64(14)
C1 C6 C7 120.14(14)
N1 C7 C8 106.93(13)
N1 C7 C6 122.75(13)
C8 C7 C6 130.32(13)
N3 C8 C7 105.26(12)
N3 C8 H8A 127.4
C7 C8 H8A 127.4
N3 C9 C10 110.96(12)
N3 C9 H9A 109.4
C10 C9 H9A 109.4
N3 C9 H9B 109.4
C10 C9 H9B 109.4
H9A C9 H9B 108.0
N4 C10 O1 113.23(13)
N4 C10 C9 128.14(14)
O1 C10 C9 118.63(12)
N5 C11 O1 104.32(12)
N5 C11 S1 131.03(11)
O1 C11 S1 124.64(11)
O2 C12 H12A 109.5
O2 C12 H12B 109.5
H12A C12 H12B 109.5
O2 C12 H12C 109.5
H12A C12 H12C 109.5
H12B C12 H12C 109.5
C3 O2 C12 118.90(18)

loop_
_geom_bond_atom_site_label_1
_geom_bond_atom_site_label_2
_geom_bond_distance
_geom_bond_publ_flag
S1 C11 1.6359(16) yes
O1 C10 1.3657(18) yes
O1 C11 1.3838(17) yes
N1 N2 1.3127(19) ?
N1 C7 1.3621(19) ?
N2 N3 1.3390(17) ?
N3 C8 1.343(2) ?
N3 C9 1.4612(19) ?
N4 C10 1.2794(19) yes
N4 N5 1.3780(18) ?
N5 C11 1.3306(19) yes
N5 H5A 0.8600 ?
C1 C2 1.374(2) ?
C1 C6 1.396(2) ?
C1 H1B 0.9300 ?
C2 C3 1.386(3) ?
C2 H2B 0.9300 ?
C3 O2 1.366(2) ?
C3 C4 1.378(3) ?
C4 C5 1.389(3) ?
C4 H4B 0.9300 ?
C5 C6 1.386(2) ?
C5 H5B 0.9300 ?
C6 C7 1.464(2) ?
C7 C8 1.372(2) ?
C8 H8A 0.9300 ?
C9 C10 1.486(2) ?
C9 H9A 0.9700 ?
C9 H9B 0.9700 ?
C12 O2 1.396(3) ?
C12 H12A 0.9600 ?
C12 H12B 0.9600 ?
C12 H12C 0.9600 ?

loop_
_geom_hbond_atom_site_label_D
_geom_hbond_atom_site_label_H
_geom_hbond_atom_site_label_A
_geom_hbond_site_symmetry_A
_geom_hbond_distance_DH
_geom_hbond_distance_HA
_geom_hbond_distance_DA
_geom_hbond_angle_DHA
_geom_hbond_publ_flag
C12 H12A Cg1 2_776 0.96 2.92 3.683 137 yes
N5 H5A N1 1_545 0.86 1.96 2.771(2) 157 yes

loop_
_geom_torsion_atom_site_label_1
_geom_torsion_atom_site_label_2
_geom_torsion_atom_site_label_3
_geom_torsion_atom_site_label_4
_geom_torsion
C7 N1 N2 N3 -0.46(16)
N1 N2 N3 C8 0.18(17)
N1 N2 N3 C9 178.36(12)
C10 N4 N5 C11 0.36(17)
C6 C1 C2 C3 -0.6(3)
C1 C2 C3 O2 -178.31(17)
C1 C2 C3 C4 1.8(3)
O2 C3 C4 C5 178.70(17)
C2 C3 C4 C5 -1.4(3)
C3 C4 C5 C6 -0.2(3)
C4 C5 C6 C1 1.4(2)
C4 C5 C6 C7 -178.99(15)
C2 C1 C6 C5 -1.0(2)
C2 C1 C6 C7 179.37(15)
N2 N1 C7 C8 0.57(17)
N2 N1 C7 C6 -179.95(13)
C5 C6 C7 N1 29.6(2)
C1 C6 C7 N1 -150.78(15)
C5 C6 C7 C8 -151.04(17)
C1 C6 C7 C8 28.6(2)
N2 N3 C8 C7 0.17(17)
C9 N3 C8 C7 -177.83(13)
N1 C7 C8 N3 -0.44(17)
C6 C7 C8 N3 -179.86(14)
N2 N3 C9 C10 -106.28(15)
C8 N3 C9 C10 71.6(2)
N5 N4 C10 O1 -0.10(17)
N5 N4 C10 C9 -179.35(14)
C11 O1 C10 N4 -0.17(16)
C11 O1 C10 C9 179.15(12)
N3 C9 C10 N4 -106.39(18)
N3 C9 C10 O1 74.40(17)
N4 N5 C11 O1 -0.46(16)
N4 N5 C11 S1 178.70(12)
C10 O1 C11 N5 0.37(14)
C10 O1 C11 S1 -178.86(11)
C4 C3 O2 C12 -14.5(3)
C2 C3 O2 C12 165.6(2)

loop_
_cod_related_entry_id
_cod_related_entry_database
_cod_related_entry_code
1 ChemSpider 21126210
